data_4072302
loop_
_publ_author_name
'Rankin, Matthew A.'
'Schatte, Gabriele'
'McDonald, Robert'
'Stradiotto, Mark'

_publ_section_title
;
 Indenyl Hemilability: Unveiling a Masked (\h5-C5Me5)Ru(\k2-P,Carbene)
 Zwitterion Via Facile and Reversible Ru&#x2212;C(sp3) Bond Cleavage
;
_journal_issue 23
_journal_name_full Organometallics
_journal_page_first 6286
_journal_paper_doi 10.1021/om800740z
_journal_volume 27
_journal_year 2008
_chemical_formula_moiety 'C33 H45 N P2 Ru'
_chemical_formula_sum 'C33 H45 N P2 Ru'
_chemical_formula_weight 618.71
_chemical_name_systematic
; 
 ? 
;
_space_group_IT_number 2
_symmetry_cell_setting triclinic
_symmetry_space_group_name_Hall '-P 1'
_symmetry_space_group_name_H-M 'P -1'
_atom_sites_solution_hydrogens geom
_atom_sites_solution_primary direct
_atom_sites_solution_secondary difmap
_audit_creation_method 'manual editing of SHELXL template'
_cell_angle_alpha 76.406(2)
_cell_angle_beta 75.879(3)
_cell_angle_gamma 69.245(2)
_cell_formula_units_Z 2
_cell_length_a 8.8150(4)
_cell_length_b 10.6730(4)
_cell_length_c 18.0270(8)
_cell_measurement_reflns_used 6075
_cell_measurement_temperature 173(2)
_cell_measurement_theta_max 27.48
_cell_measurement_theta_min 1.00
_cell_volume 1517.25(11)
_computing_cell_refinement 'HKL DENZO and SCALEPACK, Bruker AXS/Nonius'
_computing_data_collection 'COLLECT, Bruker AXS/Nonius'
_computing_data_reduction 'HKL DENZO and SCALEPACK, Bruker AXS/Nonius'
_computing_molecular_graphics ' Cameron (WinGX v1.70-01), Ortep (SHELXTL-NT v6.14, Bruker AXS)'
_computing_publication_material 'WinGX v1.70.01 (L. J. Farrugia)'
_computing_structure_refinement 'SHELXL-97 (Sheldrick, 1997)'
_computing_structure_solution ' SIR-97 (A. Altomare, G. Cascarano, C. Giacovazzo et al., 1999)'
_diffrn_ambient_temperature 173(2)
_diffrn_measured_fraction_theta_full 0.995
_diffrn_measured_fraction_theta_max 0.995
_diffrn_measurement_device '95mm CCD camera on \k-goniostat'
_diffrn_measurement_device_type 'KappaCCD (BruKer AXS-Nonius, FR540C)'
_diffrn_measurement_method 'CCD rotation images, thick slices'
_diffrn_radiation_monochromator 'horizonally mounted graphite crystal'
_diffrn_radiation_source 'Nonius FR590D, fine-focus sealed tube'
_diffrn_radiation_type MoK\a
_diffrn_radiation_wavelength 0.71073
_diffrn_reflns_av_R_equivalents 0.0508
_diffrn_reflns_av_sigmaI/netI 0.0692
_diffrn_reflns_limit_h_max 10
_diffrn_reflns_limit_h_min -11
_diffrn_reflns_limit_k_max 13
_diffrn_reflns_limit_k_min -12
_diffrn_reflns_limit_l_max 22
_diffrn_reflns_limit_l_min -22
_diffrn_reflns_number 10370
_diffrn_reflns_theta_full 26.37
_diffrn_reflns_theta_max 26.37
_diffrn_reflns_theta_min 3.25
_diffrn_standards_decay_% 'no decay'
_exptl_absorpt_coefficient_mu 0.644
_exptl_absorpt_correction_T_max 0.9384
_exptl_absorpt_correction_T_min 0.9096
_exptl_absorpt_correction_type multi-scan
_exptl_absorpt_process_details 'HKL Scalepack (Otwinowski & Minor 1997)'
_exptl_crystal_colour 'light yellow'
_exptl_crystal_density_diffrn 1.354
_exptl_crystal_density_method 'not measured'
_exptl_crystal_description plate
_exptl_crystal_F_000 648
_exptl_crystal_size_max 0.15
_exptl_crystal_size_mid 0.15
_exptl_crystal_size_min 0.10
_refine_diff_density_max 0.754
_refine_diff_density_min -0.587
_refine_diff_density_rms 0.101
_refine_ls_extinction_coef 0.0050(9)
_refine_ls_extinction_expression Fc^*^=kFc[1+0.001xFc^2^\l^3^/sin(2\q)]^-1/4^
_refine_ls_extinction_method SHELXL
_refine_ls_goodness_of_fit_ref 1.061
_refine_ls_hydrogen_treatment mixed
_refine_ls_matrix_type full
_refine_ls_number_parameters 348
_refine_ls_number_reflns 6164
_refine_ls_number_restraints 0
_refine_ls_restrained_S_all 1.061
_refine_ls_R_factor_all 0.0616
_refine_ls_R_factor_gt 0.0428
_refine_ls_shift/su_max 0.000
_refine_ls_shift/su_mean 0.000
_refine_ls_structure_factor_coef Fsqd
_refine_ls_weighting_details 'calc w=1/[\s^2^(Fo^2^)+(0.0267P)^2^+2.2182P] where P=(Fo^2^+2Fc^2^)/3'
_refine_ls_weighting_scheme calc
_refine_ls_wR_factor_gt 0.0904
_refine_ls_wR_factor_ref 0.1009
_reflns_number_gt 4947
_reflns_number_total 6164
_reflns_threshold_expression >2sigma(I)
_cod_data_source_file om800740z_si_001.cif
_cod_data_source_block damsmr0603
_cod_database_code 4072302

loop_
_symmetry_equiv_pos_as_xyz
'x, y, z'
'-x, -y, -z'

loop_
_atom_site_label
_atom_site_type_symbol
_atom_site_fract_x
_atom_site_fract_y
_atom_site_fract_z
_atom_site_U_iso_or_equiv
_atom_site_adp_type
_atom_site_occupancy
_atom_site_symmetry_multiplicity
_atom_site_calc_flag
_atom_site_refinement_flags
Ru1 Ru 0.05431(3) 0.23147(3) 0.204922(16) 0.01778(11) Uani 1 1 d .
P1 P 0.20320(10) 0.00673(8) 0.19503(5) 0.0179(2) Uani 1 1 d .
P2 P -0.14249(11) 0.14045(9) 0.27625(5) 0.0183(2) Uani 1 1 d .
H2 H -0.265(4) 0.145(4) 0.242(2) 0.022 Uiso 1 1 d .
N41 N 0.1395(4) 0.1115(3) 0.36466(17) 0.0249(7) Uani 1 1 d .
H41 H 0.1232 0.0369 0.3605 0.030 Uiso 1 1 calc .
C1 C -0.1084(4) -0.1363(3) 0.3614(2) 0.0223(8) Uani 1 1 d .
H1 H -0.2167 -0.1233 0.3906 0.027 Uiso 1 1 calc .
C2 C -0.0516(4) -0.0380(3) 0.30791(19) 0.0180(7) Uani 1 1 d .
C3 C 0.1186(4) -0.0960(3) 0.2755(2) 0.0202(7) Uani 1 1 d .
C3A C 0.1664(4) -0.2354(3) 0.3108(2) 0.0196(7) Uani 1 1 d .
C4 C 0.3159(5) -0.3427(4) 0.3051(2) 0.0274(8) Uani 1 1 d .
H4 H 0.4107 -0.3284 0.2705 0.033 Uiso 1 1 calc .
C5 C 0.3257(5) -0.4685(4) 0.3495(2) 0.0310(9) Uani 1 1 d .
H5 H 0.4271 -0.5404 0.3452 0.037 Uiso 1 1 calc .
C6 C 0.1872(5) -0.4910(4) 0.4010(2) 0.0316(9) Uani 1 1 d .
H6 H 0.1958 -0.5784 0.4310 0.038 Uiso 1 1 calc .
C7 C 0.0388(5) -0.3887(4) 0.4088(2) 0.0301(9) Uani 1 1 d .
H7 H -0.0539 -0.4055 0.4442 0.036 Uiso 1 1 calc .
C7A C 0.0250(4) -0.2595(3) 0.3643(2) 0.0216(8) Uani 1 1 d .
C10 C -0.0508(5) 0.3561(4) 0.0970(2) 0.0270(8) Uani 1 1 d .
C11 C -0.1213(5) 0.4299(4) 0.1606(2) 0.0279(9) Uani 1 1 d .
C12 C 0.0053(6) 0.4581(4) 0.1821(2) 0.0326(9) Uani 1 1 d .
C13 C 0.1197(5) 0.3387(4) 0.0812(2) 0.0310(9) Uani 1 1 d .
C14 C 0.1553(5) 0.3999(4) 0.1337(3) 0.0330(10) Uani 1 1 d .
C15 C -0.1441(8) 0.3233(5) 0.0491(3) 0.0654(17) Uani 1 1 d .
H15A H -0.1858 0.4035 0.0111 0.079 Uiso 1 1 calc R
H15B H -0.2368 0.2966 0.0829 0.079 Uiso 1 1 calc R
H15C H -0.0707 0.2484 0.0219 0.079 Uiso 1 1 calc R
C16 C -0.3026(6) 0.4837(5) 0.1920(3) 0.0630(17) Uani 1 1 d .
H16A H -0.3184 0.4895 0.2470 0.076 Uiso 1 1 calc R
H16B H -0.3582 0.4224 0.1864 0.076 Uiso 1 1 calc R
H16C H -0.3494 0.5742 0.1631 0.076 Uiso 1 1 calc R
C17 C -0.0187(9) 0.5498(5) 0.2385(3) 0.0669(18) Uani 1 1 d .
H17A H -0.0248 0.6414 0.2104 0.080 Uiso 1 1 calc R
H17B H 0.0743 0.5149 0.2664 0.080 Uiso 1 1 calc R
H17C H -0.1213 0.5528 0.2756 0.080 Uiso 1 1 calc R
C18 C 0.3186(6) 0.4172(5) 0.1329(4) 0.075(2) Uani 1 1 d .
H18A H 0.4086 0.3421 0.1120 0.089 Uiso 1 1 calc R
H18B H 0.3284 0.4174 0.1859 0.089 Uiso 1 1 calc R
H18C H 0.3246 0.5035 0.1004 0.089 Uiso 1 1 calc R
C19 C 0.2367(8) 0.2879(5) 0.0110(3) 0.074(2) Uani 1 1 d .
H19A H 0.2079 0.2156 -0.0016 0.088 Uiso 1 1 calc R
H19B H 0.3495 0.2522 0.0216 0.088 Uiso 1 1 calc R
H19C H 0.2291 0.3628 -0.0329 0.088 Uiso 1 1 calc R
C21 C 0.4303(4) -0.0559(4) 0.1918(2) 0.0256(8) Uani 1 1 d .
H21 H 0.4685 -0.1543 0.1873 0.031 Uiso 1 1 calc R
C22 C 0.5205(5) 0.0146(4) 0.1200(3) 0.0372(10) Uani 1 1 d .
H22A H 0.4899 0.1111 0.1231 0.045 Uiso 1 1 calc R
H22B H 0.4898 0.0051 0.0734 0.045 Uiso 1 1 calc R
H22C H 0.6398 -0.0273 0.1176 0.045 Uiso 1 1 calc R
C23 C 0.4815(5) -0.0468(5) 0.2642(3) 0.0393(10) Uani 1 1 d .
H23A H 0.6014 -0.0869 0.2599 0.047 Uiso 1 1 calc R
H23B H 0.4274 -0.0963 0.3096 0.047 Uiso 1 1 calc R
H23C H 0.4489 0.0487 0.2701 0.047 Uiso 1 1 calc R
C24 C 0.1839(5) -0.0508(4) 0.1083(2) 0.0248(8) Uani 1 1 d .
H24 H 0.2119 0.0138 0.0612 0.030 Uiso 1 1 calc R
C25 C 0.0050(5) -0.0438(4) 0.1143(2) 0.0312(9) Uani 1 1 d .
H25A H -0.0084 -0.0630 0.0661 0.037 Uiso 1 1 calc R
H25B H -0.0683 0.0472 0.1226 0.037 Uiso 1 1 calc R
H25C H -0.0228 -0.1112 0.1579 0.037 Uiso 1 1 calc R
C26 C 0.2970(5) -0.1941(4) 0.0969(3) 0.0358(10) Uani 1 1 d .
H26A H 0.2750 -0.2590 0.1433 0.043 Uiso 1 1 calc R
H26B H 0.4123 -0.1970 0.0882 0.043 Uiso 1 1 calc R
H26C H 0.2763 -0.2180 0.0519 0.043 Uiso 1 1 calc R
C31 C -0.2702(4) 0.2066(4) 0.3644(2) 0.0229(8) Uani 1 1 d .
C32 C -0.2339(5) 0.2979(4) 0.3960(2) 0.0324(9) Uani 1 1 d .
H32 H -0.1481 0.3344 0.3688 0.039 Uiso 1 1 calc .
C33 C -0.3218(5) 0.3365(5) 0.4670(3) 0.0400(11) Uani 1 1 d .
H33 H -0.2951 0.3981 0.4881 0.048 Uiso 1 1 calc .
C34 C -0.4479(5) 0.2848(4) 0.5067(2) 0.0397(11) Uani 1 1 d .
H34 H -0.5067 0.3094 0.5555 0.048 Uiso 1 1 calc .
C35 C -0.4878(5) 0.1979(4) 0.4751(2) 0.0365(10) Uani 1 1 d .
H35 H -0.5757 0.1638 0.5020 0.044 Uiso 1 1 calc .
C36 C -0.4005(4) 0.1590(4) 0.4041(2) 0.0274(8) Uani 1 1 d .
H36 H -0.4304 0.0996 0.3827 0.033 Uiso 1 1 calc .
C41 C 0.1322(4) 0.2058(3) 0.3033(2) 0.0241(8) Uani 1 1 d .
H41A H 0.1721 0.2758 0.3064 0.029 Uiso 1 1 calc .
C42 C 0.1716(6) 0.1164(5) 0.4392(2) 0.0416(11) Uani 1 1 d .
H42A H 0.2119 0.1931 0.4341 0.050 Uiso 1 1 calc R
H42B H 0.2549 0.0316 0.4562 0.050 Uiso 1 1 calc R
H42C H 0.0695 0.1277 0.4775 0.050 Uiso 1 1 calc R

loop_
_atom_site_aniso_label
_atom_site_aniso_U_11
_atom_site_aniso_U_22
_atom_site_aniso_U_33
_atom_site_aniso_U_23
_atom_site_aniso_U_13
_atom_site_aniso_U_12
Ru1 0.01912(16) 0.01501(15) 0.01787(16) -0.00200(10) -0.00249(11) -0.00475(10)
P1 0.0167(4) 0.0146(4) 0.0195(5) -0.0026(3) 0.0000(3) -0.0040(3)
P2 0.0178(4) 0.0182(4) 0.0168(4) -0.0026(3) -0.0015(3) -0.0044(3)
N41 0.0312(17) 0.0219(15) 0.0215(16) -0.0029(13) -0.0066(13) -0.0073(13)
C1 0.0220(18) 0.0219(17) 0.0189(18) -0.0036(14) 0.0056(14) -0.0079(14)
C2 0.0191(17) 0.0169(16) 0.0171(17) -0.0030(13) -0.0025(13) -0.0050(13)
C3 0.0203(18) 0.0184(17) 0.0200(18) -0.0047(14) -0.0013(14) -0.0044(13)
C3A 0.0242(18) 0.0137(16) 0.0183(17) -0.0021(13) -0.0022(14) -0.0041(13)
C4 0.027(2) 0.0207(18) 0.028(2) -0.0017(15) -0.0012(16) -0.0036(15)
C5 0.037(2) 0.0185(18) 0.030(2) -0.0026(16) -0.0079(17) 0.0005(16)
C6 0.049(2) 0.0164(18) 0.026(2) 0.0016(15) -0.0059(18) -0.0092(17)
C7 0.039(2) 0.027(2) 0.023(2) -0.0036(16) -0.0001(17) -0.0121(17)
C7A 0.0297(19) 0.0200(17) 0.0160(17) -0.0046(14) 0.0005(15) -0.0108(15)
C10 0.041(2) 0.0232(19) 0.0187(19) 0.0065(15) -0.0135(16) -0.0132(16)
C11 0.0243(19) 0.0217(18) 0.025(2) 0.0069(15) -0.0037(15) 0.0011(15)
C12 0.059(3) 0.0109(17) 0.030(2) 0.0020(15) -0.0164(19) -0.0111(17)
C13 0.040(2) 0.0174(17) 0.021(2) 0.0044(15) 0.0057(17) -0.0037(16)
C14 0.029(2) 0.0226(19) 0.047(3) 0.0156(18) -0.0151(18) -0.0145(16)
C15 0.119(5) 0.040(3) 0.062(4) 0.021(2) -0.067(4) -0.040(3)
C16 0.033(3) 0.051(3) 0.064(4) 0.020(3) 0.005(2) 0.007(2)
C17 0.144(6) 0.027(2) 0.036(3) 0.001(2) -0.032(3) -0.028(3)
C18 0.052(3) 0.048(3) 0.127(6) 0.036(3) -0.040(3) -0.036(3)
C19 0.092(4) 0.036(3) 0.036(3) 0.011(2) 0.031(3) 0.010(3)
C21 0.0196(18) 0.0235(18) 0.031(2) -0.0037(16) -0.0016(15) -0.0063(14)
C22 0.022(2) 0.040(2) 0.042(3) -0.001(2) 0.0028(18) -0.0103(17)
C23 0.020(2) 0.050(3) 0.045(3) -0.011(2) -0.0099(18) -0.0035(18)
C24 0.031(2) 0.0276(19) 0.0185(18) -0.0052(15) -0.0005(15) -0.0137(16)
C25 0.036(2) 0.032(2) 0.029(2) -0.0072(17) -0.0104(17) -0.0100(17)
C26 0.036(2) 0.032(2) 0.038(2) -0.0187(19) -0.0013(19) -0.0033(18)
C31 0.0211(18) 0.0225(18) 0.0188(18) -0.0012(14) -0.0027(14) -0.0012(14)
C32 0.035(2) 0.025(2) 0.033(2) -0.0132(17) -0.0048(18) 0.0000(16)
C33 0.035(2) 0.044(3) 0.041(3) -0.024(2) -0.006(2) -0.0025(19)
C34 0.039(2) 0.043(2) 0.026(2) -0.0135(19) -0.0039(18) 0.0048(19)
C35 0.023(2) 0.038(2) 0.031(2) -0.0023(19) 0.0053(17) 0.0007(17)
C36 0.0211(19) 0.0268(19) 0.028(2) -0.0032(16) -0.0010(16) -0.0029(15)
C41 0.0204(18) 0.0194(17) 0.032(2) -0.0053(15) -0.0045(15) -0.0046(14)
C42 0.060(3) 0.037(2) 0.034(2) -0.0044(19) -0.026(2) -0.012(2)

loop_
_atom_type_symbol
_atom_type_description
_atom_type_scat_dispersion_real
_atom_type_scat_dispersion_imag
_atom_type_scat_source
C C 0.0033 0.0016 'International Tables Vol C Tables 4.2.6.8 and 6.1.1.4'
H H 0.0000 0.0000 'International Tables Vol C Tables 4.2.6.8 and 6.1.1.4'
P P 0.1023 0.0942 'International Tables Vol C Tables 4.2.6.8 and 6.1.1.4'
N N 0.0061 0.0033 'International Tables Vol C Tables 4.2.6.8 and 6.1.1.4'
Ru Ru -1.2594 0.8363 'International Tables Vol C Tables 4.2.6.8 and 6.1.1.4'

loop_
_geom_angle_atom_site_label_1
_geom_angle_atom_site_label_2
_geom_angle_atom_site_label_3
_geom_angle
C41 Ru1 C11 120.75(15)
C41 Ru1 C12 93.62(15)
C11 Ru1 C12 36.61(15)
C41 Ru1 P2 86.61(11)
C11 Ru1 P2 95.59(10)
C12 Ru1 P2 120.68(11)
C41 Ru1 C14 100.31(15)
C11 Ru1 C14 60.91(14)
C12 Ru1 C14 36.43(15)
P2 Ru1 C14 155.84(10)
C41 Ru1 C10 154.71(14)
C11 Ru1 C10 36.95(14)
C12 Ru1 C10 61.12(14)
P2 Ru1 C10 104.65(10)
C14 Ru1 C10 60.70(14)
C41 Ru1 C13 133.99(16)
C11 Ru1 C13 60.53(13)
C12 Ru1 C13 60.38(14)
P2 Ru1 C13 138.74(12)
C14 Ru1 C13 36.12(15)
C10 Ru1 C13 35.96(14)
C41 Ru1 P1 88.98(10)
C11 Ru1 P1 150.17(11)
C12 Ru1 P1 156.39(11)
P2 Ru1 P1 82.88(3)
C14 Ru1 P1 120.07(11)
C10 Ru1 P1 114.54(10)
C13 Ru1 P1 101.71(9)
C3 P1 C21 106.49(17)
C3 P1 C24 104.25(16)
C21 P1 C24 102.25(17)
C3 P1 Ru1 107.55(11)
C21 P1 Ru1 120.41(12)
C24 P1 Ru1 114.55(12)
C2 P2 C31 104.77(15)
C2 P2 Ru1 110.03(11)
C31 P2 Ru1 120.11(12)
C2 P2 H2 103.1(15)
C31 P2 H2 98.1(15)
Ru1 P2 H2 118.6(15)
C41 N41 C42 127.1(3)
C41 N41 H41 116.4
C42 N41 H41 116.4
C2 C1 C7A 107.5(3)
C2 C1 H1 126.2
C7A C1 H1 126.2
C1 C2 C3 110.0(3)
C1 C2 P2 133.8(3)
C3 C2 P2 116.1(2)
C3A C3 C2 106.6(3)
C3A C3 P1 136.1(3)
C2 C3 P1 116.3(3)
C4 C3A C3 133.7(3)
C4 C3A C7A 118.7(3)
C3 C3A C7A 107.5(3)
C5 C4 C3A 120.3(3)
C5 C4 H4 119.8
C3A C4 H4 119.8
C4 C5 C6 120.5(3)
C4 C5 H5 119.8
C6 C5 H5 119.8
C7 C6 C5 121.2(3)
C7 C6 H6 119.4
C5 C6 H6 119.4
C6 C7 C7A 119.7(3)
C6 C7 H7 120.1
C7A C7 H7 120.1
C7 C7A C1 132.0(3)
C7 C7A C3A 119.6(3)
C1 C7A C3A 108.4(3)
C13 C10 C11 106.8(4)
C13 C10 C15 126.5(4)
C11 C10 C15 126.0(4)
C13 C10 Ru1 72.5(2)
C11 C10 Ru1 69.9(2)
C15 C10 Ru1 129.7(3)
C12 C11 C10 108.4(3)
C12 C11 C16 125.7(4)
C10 C11 C16 125.4(4)
C12 C11 Ru1 72.4(2)
C10 C11 Ru1 73.2(2)
C16 C11 Ru1 126.3(3)
C11 C12 C14 108.0(3)
C11 C12 C17 125.7(4)
C14 C12 C17 125.9(5)
C11 C12 Ru1 71.0(2)
C14 C12 Ru1 72.4(2)
C17 C12 Ru1 128.4(3)
C10 C13 C14 109.0(3)
C10 C13 C19 124.8(5)
C14 C13 C19 125.2(5)
C10 C13 Ru1 71.6(2)
C14 C13 Ru1 71.2(2)
C19 C13 Ru1 132.2(3)
C13 C14 C12 107.8(3)
C13 C14 C18 126.9(5)
C12 C14 C18 124.9(5)
C13 C14 Ru1 72.7(2)
C12 C14 Ru1 71.1(2)
C18 C14 Ru1 127.5(3)
C10 C15 H15A 109.5
C10 C15 H15B 109.5
H15A C15 H15B 109.5
C10 C15 H15C 109.5
H15A C15 H15C 109.5
H15B C15 H15C 109.5
C11 C16 H16A 109.5
C11 C16 H16B 109.5
H16A C16 H16B 109.5
C11 C16 H16C 109.5
H16A C16 H16C 109.5
H16B C16 H16C 109.5
C12 C17 H17A 109.5
C12 C17 H17B 109.5
H17A C17 H17B 109.5
C12 C17 H17C 109.5
H17A C17 H17C 109.5
H17B C17 H17C 109.5
C14 C18 H18A 109.5
C14 C18 H18B 109.5
H18A C18 H18B 109.5
C14 C18 H18C 109.5
H18A C18 H18C 109.5
H18B C18 H18C 109.5
C13 C19 H19A 109.5
C13 C19 H19B 109.5
H19A C19 H19B 109.5
C13 C19 H19C 109.5
H19A C19 H19C 109.5
H19B C19 H19C 109.5
C23 C21 C22 110.1(3)
C23 C21 P1 114.0(3)
C22 C21 P1 111.9(3)
C23 C21 H21 106.8
C22 C21 H21 106.8
P1 C21 H21 106.8
C21 C22 H22A 109.5
C21 C22 H22B 109.5
H22A C22 H22B 109.5
C21 C22 H22C 109.5
H22A C22 H22C 109.5
H22B C22 H22C 109.5
C21 C23 H23A 109.5
C21 C23 H23B 109.5
H23A C23 H23B 109.5
C21 C23 H23C 109.5
H23A C23 H23C 109.5
H23B C23 H23C 109.5
C25 C24 C26 109.1(3)
C25 C24 P1 109.3(2)
C26 C24 P1 114.5(3)
C25 C24 H24 107.9
C26 C24 H24 107.9
P1 C24 H24 107.9
C24 C25 H25A 109.5
C24 C25 H25B 109.5
H25A C25 H25B 109.5
C24 C25 H25C 109.5
H25A C25 H25C 109.5
H25B C25 H25C 109.5
C24 C26 H26A 109.5
C24 C26 H26B 109.5
H26A C26 H26B 109.5
C24 C26 H26C 109.5
H26A C26 H26C 109.5
H26B C26 H26C 109.5
C36 C31 C32 118.2(3)
C36 C31 P2 119.9(3)
C32 C31 P2 121.7(3)
C33 C32 C31 121.0(4)
C33 C32 H32 119.5
C31 C32 H32 119.5
C34 C33 C32 119.8(4)
C34 C33 H33 120.1
C32 C33 H33 120.1
C35 C34 C33 119.7(4)
C35 C34 H34 120.1
C33 C34 H34 120.1
C34 C35 C36 120.8(4)
C34 C35 H35 119.6
C36 C35 H35 119.6
C31 C36 C35 120.4(4)
C31 C36 H36 119.8
C35 C36 H36 119.8
N41 C41 Ru1 132.7(3)
N41 C41 H41A 113.6
Ru1 C41 H41A 113.6
N41 C42 H42A 109.5
N41 C42 H42B 109.5
H42A C42 H42B 109.5
N41 C42 H42C 109.5
H42A C42 H42C 109.5
H42B C42 H42C 109.5

loop_
_geom_bond_atom_site_label_1
_geom_bond_atom_site_label_2
_geom_bond_distance
Ru1 C41 1.980(4)
Ru1 C11 2.237(3)
Ru1 C12 2.255(3)
Ru1 P2 2.2639(9)
Ru1 C14 2.272(4)
Ru1 C10 2.281(4)
Ru1 C13 2.292(4)
Ru1 P1 2.3160(9)
P1 C3 1.779(3)
P1 C21 1.863(4)
P1 C24 1.872(4)
P2 C2 1.796(3)
P2 C31 1.839(3)
P2 H2 1.35(4)
N41 C41 1.306(5)
N41 C42 1.455(5)
N41 H41 0.8800
C1 C2 1.394(5)
C1 C7A 1.420(5)
C1 H1 0.9500
C2 C3 1.435(5)
C3 C3A 1.427(5)
C3A C4 1.407(5)
C3A C7A 1.440(5)
C4 C5 1.377(5)
C4 H4 0.9500
C5 C6 1.399(6)
C5 H5 0.9500
C6 C7 1.376(5)
C6 H6 0.9500
C7 C7A 1.403(5)
C7 H7 0.9500
C10 C13 1.412(6)
C10 C11 1.432(5)
C10 C15 1.495(6)
C11 C12 1.411(6)
C11 C16 1.506(5)
C12 C14 1.415(6)
C12 C17 1.502(6)
C13 C14 1.415(6)
C13 C19 1.499(5)
C14 C18 1.512(6)
C15 H15A 0.9800
C15 H15B 0.9800
C15 H15C 0.9800
C16 H16A 0.9800
C16 H16B 0.9800
C16 H16C 0.9800
C17 H17A 0.9800
C17 H17B 0.9800
C17 H17C 0.9800
C18 H18A 0.9800
C18 H18B 0.9800
C18 H18C 0.9800
C19 H19A 0.9800
C19 H19B 0.9800
C19 H19C 0.9800
C21 C23 1.516(6)
C21 C22 1.528(5)
C21 H21 1.0000
C22 H22A 0.9800
C22 H22B 0.9800
C22 H22C 0.9800
C23 H23A 0.9800
C23 H23B 0.9800
C23 H23C 0.9800
C24 C25 1.530(5)
C24 C26 1.530(5)
C24 H24 1.0000
C25 H25A 0.9800
C25 H25B 0.9800
C25 H25C 0.9800
C26 H26A 0.9800
C26 H26B 0.9800
C26 H26C 0.9800
C31 C36 1.390(5)
C31 C32 1.396(5)
C32 C33 1.395(5)
C32 H32 0.9500
C33 C34 1.382(6)
C33 H33 0.9500
C34 C35 1.372(6)
C34 H34 0.9500
C35 C36 1.395(5)
C35 H35 0.9500
C36 H36 0.9500
C41 H41A 0.9500
C42 H42A 0.9800
C42 H42B 0.9800
C42 H42C 0.9800

loop_
_geom_torsion_atom_site_label_1
_geom_torsion_atom_site_label_2
_geom_torsion_atom_site_label_3
_geom_torsion_atom_site_label_4
_geom_torsion
C41 Ru1 P1 C3 63.17(17)
C11 Ru1 P1 C3 -112.4(2)
C12 Ru1 P1 C3 159.9(3)
P2 Ru1 P1 C3 -23.54(13)
C14 Ru1 P1 C3 164.50(18)
C10 Ru1 P1 C3 -126.43(17)
C13 Ru1 P1 C3 -161.94(18)
C41 Ru1 P1 C21 -58.89(18)
C11 Ru1 P1 C21 125.6(2)
C12 Ru1 P1 C21 37.8(3)
P2 Ru1 P1 C21 -145.60(15)
C14 Ru1 P1 C21 42.4(2)
C10 Ru1 P1 C21 111.50(18)
C13 Ru1 P1 C21 76.00(19)
C41 Ru1 P1 C24 178.53(16)
C11 Ru1 P1 C24 3.0(2)
C12 Ru1 P1 C24 -84.8(3)
P2 Ru1 P1 C24 91.82(13)
C14 Ru1 P1 C24 -80.14(18)
C10 Ru1 P1 C24 -11.08(17)
C13 Ru1 P1 C24 -46.58(17)
C41 Ru1 P2 C2 -71.04(16)
C11 Ru1 P2 C2 168.37(16)
C12 Ru1 P2 C2 -163.24(17)
C14 Ru1 P2 C2 -178.9(3)
C10 Ru1 P2 C2 131.92(16)
C13 Ru1 P2 C2 118.01(18)
P1 Ru1 P2 C2 18.35(13)
C41 Ru1 P2 C31 50.63(17)
C11 Ru1 P2 C31 -69.96(17)
C12 Ru1 P2 C31 -41.57(19)
C14 Ru1 P2 C31 -57.2(3)
C10 Ru1 P2 C31 -106.40(17)
C13 Ru1 P2 C31 -120.32(19)
P1 Ru1 P2 C31 140.02(14)
C7A C1 C2 C3 0.1(4)
C7A C1 C2 P2 -176.7(3)
C31 P2 C2 C1 38.0(4)
Ru1 P2 C2 C1 168.4(3)
C31 P2 C2 C3 -138.8(3)
Ru1 P2 C2 C3 -8.3(3)
C1 C2 C3 C3A 0.1(4)
P2 C2 C3 C3A 177.6(2)
C1 C2 C3 P1 170.3(3)
P2 C2 C3 P1 -12.2(4)
C21 P1 C3 C3A -36.7(4)
C24 P1 C3 C3A 70.9(4)
Ru1 P1 C3 C3A -167.1(4)
C21 P1 C3 C2 156.9(3)
C24 P1 C3 C2 -95.5(3)
Ru1 P1 C3 C2 26.5(3)
C2 C3 C3A C4 -177.7(4)
P1 C3 C3A C4 15.0(7)
C2 C3 C3A C7A -0.3(4)
P1 C3 C3A C7A -167.6(3)
C3 C3A C4 C5 177.8(4)
C7A C3A C4 C5 0.6(6)
C3A C4 C5 C6 -0.2(6)
C4 C5 C6 C7 -0.3(7)
C5 C6 C7 C7A 0.4(6)
C6 C7 C7A C1 -178.3(4)
C6 C7 C7A C3A 0.0(6)
C2 C1 C7A C7 178.2(4)
C2 C1 C7A C3A -0.3(4)
C4 C3A C7A C7 -0.5(5)
C3 C3A C7A C7 -178.4(3)
C4 C3A C7A C1 178.2(3)
C3 C3A C7A C1 0.4(4)
C41 Ru1 C10 C13 81.4(4)
C11 Ru1 C10 C13 116.0(3)
C12 Ru1 C10 C13 78.4(2)
P2 Ru1 C10 C13 -164.3(2)
C14 Ru1 C10 C13 36.5(2)
P1 Ru1 C10 C13 -75.6(2)
C41 Ru1 C10 C11 -34.6(4)
C12 Ru1 C10 C11 -37.6(2)
P2 Ru1 C10 C11 79.6(2)
C14 Ru1 C10 C11 -79.6(2)
C13 Ru1 C10 C11 -116.0(3)
P1 Ru1 C10 C11 168.39(19)
C41 Ru1 C10 C15 -155.2(4)
C11 Ru1 C10 C15 -120.6(5)
C12 Ru1 C10 C15 -158.3(5)
P2 Ru1 C10 C15 -41.0(5)
C14 Ru1 C10 C15 159.8(5)
C13 Ru1 C10 C15 123.3(5)
P1 Ru1 C10 C15 47.7(5)
C13 C10 C11 C12 0.8(4)
C15 C10 C11 C12 -170.6(4)
Ru1 C10 C11 C12 64.3(3)
C13 C10 C11 C16 173.5(4)
C15 C10 C11 C16 2.1(6)
Ru1 C10 C11 C16 -123.0(4)
C13 C10 C11 Ru1 -63.5(3)
C15 C10 C11 Ru1 125.1(4)
C41 Ru1 C11 C12 47.3(3)
P2 Ru1 C11 C12 136.7(2)
C14 Ru1 C11 C12 -37.3(2)
C10 Ru1 C11 C12 -116.3(3)
C13 Ru1 C11 C12 -79.0(3)
P1 Ru1 C11 C12 -137.9(2)
C41 Ru1 C11 C10 163.6(2)
C12 Ru1 C11 C10 116.3(3)
P2 Ru1 C11 C10 -107.0(2)
C14 Ru1 C11 C10 78.9(2)
C13 Ru1 C11 C10 37.3(2)
P1 Ru1 C11 C10 -21.6(3)
C41 Ru1 C11 C16 -74.4(5)
C12 Ru1 C11 C16 -121.8(5)
P2 Ru1 C11 C16 15.0(4)
C14 Ru1 C11 C16 -159.1(5)
C10 Ru1 C11 C16 122.0(5)
C13 Ru1 C11 C16 159.3(5)
P1 Ru1 C11 C16 100.4(4)
C10 C11 C12 C14 -1.4(4)
C16 C11 C12 C14 -174.1(4)
Ru1 C11 C12 C14 63.4(3)
C10 C11 C12 C17 171.0(4)
C16 C11 C12 C17 -1.7(6)
Ru1 C11 C12 C17 -124.2(4)
C10 C11 C12 Ru1 -64.8(2)
C16 C11 C12 Ru1 122.5(4)
C41 Ru1 C12 C11 -140.7(2)
P2 Ru1 C12 C11 -52.5(2)
C14 Ru1 C12 C11 116.8(3)
C10 Ru1 C12 C11 38.0(2)
C13 Ru1 C12 C11 79.4(2)
P1 Ru1 C12 C11 123.6(3)
C41 Ru1 C12 C14 102.5(3)
C11 Ru1 C12 C14 -116.8(3)
P2 Ru1 C12 C14 -169.3(2)
C10 Ru1 C12 C14 -78.8(3)
C13 Ru1 C12 C14 -37.4(2)
P1 Ru1 C12 C14 6.7(4)
C41 Ru1 C12 C17 -19.8(5)
C11 Ru1 C12 C17 120.9(6)
P2 Ru1 C12 C17 68.4(5)
C14 Ru1 C12 C17 -122.3(6)
C10 Ru1 C12 C17 158.9(5)
C13 Ru1 C12 C17 -159.6(5)
P1 Ru1 C12 C17 -115.5(5)
C11 C10 C13 C14 0.1(4)
C15 C10 C13 C14 171.4(4)
Ru1 C10 C13 C14 -61.7(3)
C11 C10 C13 C19 -169.1(4)
C15 C10 C13 C19 2.3(6)
Ru1 C10 C13 C19 129.1(4)
C11 C10 C13 Ru1 61.8(2)
C15 C10 C13 Ru1 -126.9(4)
C41 Ru1 C13 C10 -144.0(2)
C11 Ru1 C13 C10 -38.3(2)
C12 Ru1 C13 C10 -80.7(2)
P2 Ru1 C13 C10 23.3(3)
C14 Ru1 C13 C10 -118.4(3)
P1 Ru1 C13 C10 115.9(2)
C41 Ru1 C13 C14 -25.7(3)
C11 Ru1 C13 C14 80.0(2)
C12 Ru1 C13 C14 37.7(2)
P2 Ru1 C13 C14 141.7(2)
C10 Ru1 C13 C14 118.4(3)
P1 Ru1 C13 C14 -125.7(2)
C41 Ru1 C13 C19 95.2(6)
C11 Ru1 C13 C19 -159.1(6)
C12 Ru1 C13 C19 158.6(6)
P2 Ru1 C13 C19 -97.4(5)
C14 Ru1 C13 C19 120.9(6)
C10 Ru1 C13 C19 -120.7(6)
P1 Ru1 C13 C19 -4.8(5)
C10 C13 C14 C12 -0.9(4)
C19 C13 C14 C12 168.2(4)
Ru1 C13 C14 C12 -62.9(3)
C10 C13 C14 C18 -173.7(4)
C19 C13 C14 C18 -4.6(6)
Ru1 C13 C14 C18 124.4(4)
C10 C13 C14 Ru1 62.0(3)
C19 C13 C14 Ru1 -128.9(4)
C11 C12 C14 C13 1.4(4)
C17 C12 C14 C13 -170.9(4)
Ru1 C12 C14 C13 63.9(3)
C11 C12 C14 C18 174.3(4)
C17 C12 C14 C18 2.0(6)
Ru1 C12 C14 C18 -123.1(4)
C11 C12 C14 Ru1 -62.5(3)
C17 C12 C14 Ru1 125.2(4)
C41 Ru1 C14 C13 161.5(2)
C11 Ru1 C14 C13 -78.9(2)
C12 Ru1 C14 C13 -116.4(3)
P2 Ru1 C14 C13 -93.5(3)
C10 Ru1 C14 C13 -36.3(2)
P1 Ru1 C14 C13 66.7(2)
C41 Ru1 C14 C12 -82.0(3)
C11 Ru1 C14 C12 37.5(2)
P2 Ru1 C14 C12 22.9(5)
C10 Ru1 C14 C12 80.1(3)
C13 Ru1 C14 C12 116.4(3)
P1 Ru1 C14 C12 -176.9(2)
C41 Ru1 C14 C18 38.0(5)
C11 Ru1 C14 C18 157.5(5)
C12 Ru1 C14 C18 120.0(6)
P2 Ru1 C14 C18 142.9(4)
C10 Ru1 C14 C18 -159.9(5)
C13 Ru1 C14 C18 -123.6(6)
P1 Ru1 C14 C18 -56.9(5)
C3 P1 C21 C23 -60.1(3)
C24 P1 C21 C23 -169.1(3)
Ru1 P1 C21 C23 62.5(3)
C3 P1 C21 C22 174.2(3)
C24 P1 C21 C22 65.1(3)
Ru1 P1 C21 C22 -63.3(3)
C3 P1 C24 C25 53.4(3)
C21 P1 C24 C25 164.2(3)
Ru1 P1 C24 C25 -63.9(3)
C3 P1 C24 C26 -69.3(3)
C21 P1 C24 C26 41.5(3)
Ru1 P1 C24 C26 173.5(2)
C2 P2 C31 C36 -61.6(3)
Ru1 P2 C31 C36 174.2(3)
C2 P2 C31 C32 114.2(3)
Ru1 P2 C31 C32 -10.0(4)
C36 C31 C32 C33 2.4(6)
P2 C31 C32 C33 -173.5(3)
C31 C32 C33 C34 -0.6(7)
C32 C33 C34 C35 -1.2(7)
C33 C34 C35 C36 1.2(7)
C32 C31 C36 C35 -2.5(6)
P2 C31 C36 C35 173.5(3)
C34 C35 C36 C31 0.8(6)
C42 N41 C41 Ru1 -167.9(3)
C11 Ru1 C41 N41 130.2(3)
C12 Ru1 C41 N41 156.3(4)
P2 Ru1 C41 N41 35.7(3)
C14 Ru1 C41 N41 -167.6(3)
C10 Ru1 C41 N41 153.6(3)
C13 Ru1 C41 N41 -152.6(3)
P1 Ru1 C41 N41 -47.2(3)
